data_7135159
loop_
_publ_author_name
'Losus, Renny Maria'
'Bleus, Sem'
'Bon, Volodymyr'
'Kaskel, Stefan'
'Dehaen, Wim'
'Dobrza&#x144;ska, Liliana'

_publ_section_title
;
 Adaptive crystals of homothiacalix[4]arene capable of molecular
 recognition, with preferential uptake of benzene over cyclohexane.
;
_journal_name_full 'Chemical communications (Cambridge, England)'
_journal_paper_doi 10.1039/d5cc05862g
_journal_year 2025
_chemical_formula_sum 'C52 H72 O4 S4'
_chemical_formula_weight 889.33
_space_group_crystal_system orthorhombic
_space_group_IT_number 56
_space_group_name_Hall '-P 2ab 2ac'
_space_group_name_H-M_alt 'P c c n'
_atom_sites_solution_hydrogens geom
_atom_sites_solution_primary direct
_audit_creation_method SHELXL-2019/3
_audit_update_record
;
2025-08-28 deposited with the CCDC.	2025-10-29 downloaded from the CCDC.
;
_cell_angle_alpha 90
_cell_angle_beta 90
_cell_angle_gamma 90
_cell_formula_units_Z 4
_cell_length_a 13.5017(4)
_cell_length_b 24.9584(5)
_cell_length_c 14.6029(3)
_cell_measurement_reflns_used 7550
_cell_measurement_temperature 100(2)
_cell_measurement_theta_max 74.9530
_cell_measurement_theta_min 3.5280
_cell_volume 4920.9(2)
_computing_cell_refinement 'CrysAlisPro 1.171.43.90 (Rigaku OD, 2023)'
_computing_data_collection 'CrysAlisPro 1.171.43.90 (Rigaku OD, 2023)'
_computing_data_reduction 'CrysAlisPro 1.171.43.90 (Rigaku OD, 2023)'
_computing_molecular_graphics 'Mercury (Macrae et al., 2008)'
_computing_structure_refinement 'SHELXL-2019/3 (Sheldrick, 2015)'
_computing_structure_solution 'SHELXS-2019/3 (Sheldrick, 2015)'
_diffrn_ambient_temperature 100(2)
_diffrn_detector_area_resol_mean 10.0000
_diffrn_measured_fraction_theta_full 0.996
_diffrn_measured_fraction_theta_max 0.928
_diffrn_measurement_device_type 'XtaLAB Synergy, Dualflex, HyPix'
_diffrn_measurement_method '\w scans'
_diffrn_radiation_type CuK\a
_diffrn_radiation_wavelength 1.54184
_diffrn_reflns_av_unetI/netI 0.0208
_diffrn_reflns_Laue_measured_fraction_full 0.996
_diffrn_reflns_Laue_measured_fraction_max 0.928
_diffrn_reflns_limit_h_max 17
_diffrn_reflns_limit_h_min -16
_diffrn_reflns_limit_k_max 27
_diffrn_reflns_limit_k_min -31
_diffrn_reflns_limit_l_max 15
_diffrn_reflns_limit_l_min -18
_diffrn_reflns_number 8908
_diffrn_reflns_point_group_measured_fraction_full 0.996
_diffrn_reflns_point_group_measured_fraction_max 0.928
_diffrn_reflns_theta_full 67.684
_diffrn_reflns_theta_max 77.182
_diffrn_reflns_theta_min 3.542
_diffrn_source 'micro-focus sealed X-ray tube'
_exptl_absorpt_coefficient_mu 2.099
_exptl_absorpt_correction_T_max 1.00000
_exptl_absorpt_correction_T_min 0.94822
_exptl_absorpt_correction_type multi-scan
_exptl_absorpt_process_details
;
CrysAlisPro 1.171.43.90 (Rigaku Oxford Diffraction, 2023)
Empirical absorption correction using spherical harmonics,
implemented in SCALE3 ABSPACK scaling algorithm.
;
_exptl_crystal_colour colorless
_exptl_crystal_density_diffrn 1.200
_exptl_crystal_description block
_exptl_crystal_F_000 1920
_exptl_crystal_size_max 0.092
_exptl_crystal_size_mid 0.062
_exptl_crystal_size_min 0.053
_refine_diff_density_max 0.491
_refine_diff_density_min -0.583
_refine_diff_density_rms 0.057
_refine_ls_extinction_method none
_refine_ls_goodness_of_fit_ref 1.055
_refine_ls_hydrogen_treatment constr
_refine_ls_matrix_type full
_refine_ls_number_parameters 311
_refine_ls_number_reflns 8908
_refine_ls_number_restraints 7
_refine_ls_restrained_S_all 1.101
_refine_ls_R_factor_all 0.0658
_refine_ls_R_factor_gt 0.0527
_refine_ls_shift/su_max 0.000
_refine_ls_shift/su_mean 0.000
_refine_ls_structure_factor_coef Fsqd
_refine_ls_weighting_details 'w=1/[\s^2^(Fo^2^)+(0.0729P)^2^+2.2761P] where P=(Fo^2^+2Fc^2^)/3'
_refine_ls_weighting_scheme calc
_refine_ls_wR_factor_gt 0.1341
_refine_ls_wR_factor_ref 0.1419
_reflns_Friedel_coverage 0.000
_reflns_number_gt 7241
_reflns_number_total 8908
_reflns_threshold_expression 'I > 2\s(I)'
_cod_data_source_file d5cc05862g5.cif
_cod_data_source_block htca13apo
_cod_database_code 7135159
_shelx_shelxl_version_number 2019/3
_shelx_space_group_comment
;
The symmetry employed for this shelxl refinement is uniquely defined
by the following loop, which should always be used as a source of
symmetry information in preference to the above space-group names.
They are only intended as comments.
;

loop_
_space_group_symop_operation_xyz
'x, y, z'
'-x+1/2, -y+1/2, z'
'x+1/2, -y, -z+1/2'
'-x, y+1/2, -z+1/2'
'-x, -y, -z'
'x-1/2, y-1/2, -z'
'-x-1/2, y, z-1/2'
'x, -y-1/2, z-1/2'

loop_
_atom_site_label
_atom_site_type_symbol
_atom_site_fract_x
_atom_site_fract_y
_atom_site_fract_z
_atom_site_U_iso_or_equiv
_atom_site_adp_type
_atom_site_occupancy
_atom_site_site_symmetry_order
_atom_site_calc_flag
_atom_site_refinement_flags_posn
_atom_site_refinement_flags_adp
_atom_site_refinement_flags_occupancy
_atom_site_disorder_assembly
_atom_site_disorder_group
S1 S 0.70806(5) 0.13179(3) 0.54426(4) 0.03263(17) Uani 1 1 d . . . . .
C2 C 0.8293(2) 0.09952(11) 0.55621(18) 0.0329(6) Uani 1 1 d . . . . .
H2A H 0.867333 0.117893 0.604904 0.039 Uiso 1 1 calc R U . . .
H2B H 0.819717 0.061792 0.575184 0.039 Uiso 1 1 calc R U . . .
C3 C 0.8876(2) 0.10091(11) 0.46861(17) 0.0303(5) Uani 1 1 d . . . . .
C4 C 0.8834(2) 0.05697(10) 0.41020(17) 0.0312(5) Uani 1 1 d . . . . .
H4 H 0.849152 0.025757 0.429851 0.037 Uiso 1 1 calc R U . . .
C5 C 0.9277(2) 0.05701(10) 0.32345(17) 0.0314(6) Uani 1 1 d . . . . .
C6 C 0.9776(2) 0.10327(11) 0.29779(18) 0.0331(6) Uani 1 1 d . . . . .
H6 H 1.007203 0.104752 0.238821 0.040 Uiso 1 1 calc R U . . .
C7 C 0.9860(2) 0.14775(11) 0.35547(18) 0.0310(5) Uani 1 1 d . . . . .
C8 C 0.9412(2) 0.14593(10) 0.44168(18) 0.0305(5) Uani 1 1 d . . . . .
O9 O 0.95566(15) 0.18703(7) 0.50424(12) 0.0340(4) Uani 1 1 d . . . . .
C10 C 0.8971(2) 0.23445(11) 0.4905(2) 0.0369(6) Uani 1 1 d . . . . .
H10A H 0.899726 0.244882 0.425863 0.055 Uiso 1 1 calc R U . . .
H10B H 0.923402 0.263590 0.528374 0.055 Uiso 1 1 calc R U . . .
H10C H 0.828319 0.227218 0.507958 0.055 Uiso 1 1 calc R U . . .
C11 C 0.9173(2) 0.00712(11) 0.26297(18) 0.0375(6) Uani 1 1 d . . . . .
C12 C 0.8067(3) -0.00302(13) 0.2447(2) 0.0486(8) Uani 1 1 d . . . . .
H12A H 0.772429 -0.009031 0.302905 0.073 Uiso 1 1 calc R U . . .
H12B H 0.799316 -0.034691 0.205598 0.073 Uiso 1 1 calc R U . . .
H12C H 0.778009 0.028201 0.213832 0.073 Uiso 1 1 calc R U . . .
C13 C 0.9626(3) -0.04106(12) 0.3116(2) 0.0487(8) Uani 1 1 d . . . . .
H13A H 1.034073 -0.035584 0.318540 0.073 Uiso 1 1 calc R U . . .
H13B H 0.950637 -0.073466 0.275336 0.073 Uiso 1 1 calc R U . . .
H13C H 0.932194 -0.045106 0.372133 0.073 Uiso 1 1 calc R U . . .
C14 C 0.9679(3) 0.01439(13) 0.1702(2) 0.0508(9) Uani 1 1 d . . . . .
H14A H 0.938164 0.044867 0.138041 0.076 Uiso 1 1 calc R U . . .
H14B H 0.959366 -0.018163 0.133506 0.076 Uiso 1 1 calc R U . . .
H14C H 1.038717 0.021129 0.179520 0.076 Uiso 1 1 calc R U . . .
C15 C 0.4570(2) 0.30379(11) 0.32303(19) 0.0347(6) Uani 1 1 d . . . . .
H15A H 0.392103 0.315031 0.297926 0.042 Uiso 1 1 calc R U . . .
H15B H 0.444891 0.279189 0.375021 0.042 Uiso 1 1 calc R U . . .
S16 S 0.52856(5) 0.26972(3) 0.23486(5) 0.03562(18) Uani 1 1 d . . . . .
C17 C 0.4612(2) 0.20619(11) 0.22642(18) 0.0348(6) Uani 1 1 d . . . . .
H17A H 0.390943 0.213670 0.211861 0.042 Uiso 1 1 calc R U . . .
H17B H 0.489214 0.184837 0.175488 0.042 Uiso 1 1 calc R U . . .
C18 C 0.4665(2) 0.17380(10) 0.31352(18) 0.0311(6) Uani 1 1 d . . . . .
C19 C 0.3840(2) 0.17048(11) 0.37026(18) 0.0319(6) Uani 1 1 d . . . . .
H19 H 0.324543 0.187773 0.352001 0.038 Uiso 1 1 calc R U . . .
C20 C 0.3856(2) 0.14260(11) 0.45318(18) 0.0336(6) Uani 1 1 d . . . . .
C21 C 0.4751(2) 0.11917(11) 0.47802(18) 0.0328(6) Uani 1 1 d . . . . .
H21 H 0.479283 0.101569 0.535578 0.039 Uiso 1 1 calc R U . . .
C22 C 0.5586(2) 0.12029(10) 0.42261(18) 0.0310(6) Uani 1 1 d . . . . .
C23 C 0.5531(2) 0.14733(11) 0.33853(17) 0.0300(5) Uani 1 1 d . . . . .
O24 O 0.62885(14) 0.14434(8) 0.27523(12) 0.0365(4) Uani 1 1 d . . . . .
C25 C 0.7184(2) 0.17353(12) 0.2944(2) 0.0380(6) Uani 1 1 d . . . . .
H25A H 0.773423 0.157663 0.260018 0.057 Uiso 1 1 calc R U . . .
H25B H 0.732707 0.171778 0.360072 0.057 Uiso 1 1 calc R U . . .
H25C H 0.709995 0.211018 0.275982 0.057 Uiso 1 1 calc R U . . .
C26 C 0.2933(2) 0.13585(13) 0.5134(2) 0.0469(8) Uani 1 1 d D . . . .
C27 C 0.3144(5) 0.1544(4) 0.6084(5) 0.0435(17) Uani 0.499(6) 1 d . . P A 1
H27D H 0.321092 0.193459 0.608954 0.065 Uiso 0.499(6) 1 calc R U P A 1
H27E H 0.376143 0.138028 0.630019 0.065 Uiso 0.499(6) 1 calc R U P A 1
H27F H 0.259861 0.143767 0.648851 0.065 Uiso 0.499(6) 1 calc R U P A 1
C27A C 0.3112(6) 0.1226(4) 0.6113(4) 0.050(2) Uani 0.501(6) 1 d D . P A 2
H27A H 0.249110 0.125862 0.645637 0.074 Uiso 0.501(6) 1 calc R U P A 2
H27B H 0.360378 0.147335 0.636729 0.074 Uiso 0.501(6) 1 calc R U P A 2
H27C H 0.335928 0.085758 0.616170 0.074 Uiso 0.501(6) 1 calc R U P A 2
C28 C 0.2827(5) 0.0724(2) 0.5273(4) 0.0462(17) Uani 0.499(6) 1 d D . P A 1
H28A H 0.226262 0.064919 0.567497 0.069 Uiso 0.499(6) 1 calc R U P A 1
H28B H 0.343400 0.058297 0.555167 0.069 Uiso 0.499(6) 1 calc R U P A 1
H28C H 0.272074 0.055187 0.467802 0.069 Uiso 0.499(6) 1 calc R U P A 1
C28A C 0.2180(5) 0.1031(3) 0.4642(5) 0.0455(17) Uani 0.501(6) 1 d . . P A 2
H28D H 0.155797 0.103342 0.498721 0.068 Uiso 0.501(6) 1 calc R U P A 2
H28E H 0.241944 0.066204 0.458262 0.068 Uiso 0.501(6) 1 calc R U P A 2
H28F H 0.206763 0.118243 0.403113 0.068 Uiso 0.501(6) 1 calc R U P A 2
C29 C 0.1991(4) 0.1522(3) 0.4732(4) 0.0426(16) Uani 0.499(6) 1 d D . P A 1
H29D H 0.145044 0.143226 0.515217 0.064 Uiso 0.499(6) 1 calc R U P A 1
H29E H 0.189305 0.133467 0.414932 0.064 Uiso 0.499(6) 1 calc R U P A 1
H29F H 0.199781 0.190977 0.462416 0.064 Uiso 0.499(6) 1 calc R U P A 1
C29A C 0.2445(5) 0.1943(2) 0.5186(4) 0.0496(17) Uani 0.501(6) 1 d D . P A 2
H29A H 0.236898 0.208738 0.456567 0.074 Uiso 0.501(6) 1 calc R U P A 2
H29B H 0.287385 0.218063 0.554428 0.074 Uiso 0.501(6) 1 calc R U P A 2
H29C H 0.179396 0.191902 0.547975 0.074 Uiso 0.501(6) 1 calc R U P A 2
C30 C 0.6510(2) 0.09174(11) 0.45384(18) 0.0338(6) Uani 1 1 d . . . . .
H30A H 0.697495 0.087520 0.401946 0.041 Uiso 1 1 calc R U . . .
H30B H 0.634003 0.055696 0.477401 0.041 Uiso 1 1 calc R U . . .

loop_
_atom_site_aniso_label
_atom_site_aniso_U_11
_atom_site_aniso_U_22
_atom_site_aniso_U_33
_atom_site_aniso_U_23
_atom_site_aniso_U_13
_atom_site_aniso_U_12
S1 0.0359(3) 0.0357(3) 0.0262(3) -0.0039(3) 0.0007(3) 0.0023(3)
C2 0.0393(15) 0.0349(13) 0.0245(12) 0.0004(10) 0.0009(11) 0.0047(11)
C3 0.0338(13) 0.0343(13) 0.0227(12) 0.0022(10) -0.0002(10) 0.0055(11)
C4 0.0369(14) 0.0288(12) 0.0278(12) 0.0018(10) -0.0002(11) 0.0028(11)
C5 0.0384(14) 0.0308(13) 0.0250(12) -0.0002(10) 0.0005(11) 0.0047(11)
C6 0.0393(14) 0.0349(14) 0.0253(12) -0.0005(10) 0.0032(11) 0.0033(11)
C7 0.0329(14) 0.0318(13) 0.0284(13) 0.0006(10) -0.0004(11) 0.0028(11)
C8 0.0346(13) 0.0297(12) 0.0273(13) -0.0041(10) -0.0020(11) 0.0027(11)
O9 0.0428(11) 0.0337(10) 0.0256(9) -0.0033(7) -0.0035(8) 0.0028(8)
C10 0.0455(16) 0.0312(13) 0.0340(14) -0.0033(11) 0.0000(12) 0.0032(12)
C11 0.0535(17) 0.0307(14) 0.0282(13) -0.0008(11) 0.0046(12) 0.0017(12)
C12 0.067(2) 0.0429(16) 0.0360(16) -0.0051(13) -0.0062(15) -0.0076(15)
C13 0.072(2) 0.0347(15) 0.0394(16) -0.0006(13) 0.0052(16) 0.0136(15)
C14 0.083(3) 0.0368(15) 0.0326(15) -0.0054(12) 0.0132(16) -0.0005(16)
C15 0.0389(15) 0.0348(14) 0.0304(14) 0.0014(11) -0.0021(11) -0.0010(11)
S16 0.0457(4) 0.0343(3) 0.0269(3) 0.0001(2) 0.0030(3) -0.0051(3)
C17 0.0428(15) 0.0368(14) 0.0249(13) -0.0003(11) -0.0018(11) -0.0059(12)
C18 0.0374(14) 0.0303(13) 0.0257(12) -0.0030(10) -0.0020(11) -0.0070(11)
C19 0.0324(13) 0.0347(13) 0.0287(13) -0.0012(10) -0.0026(11) -0.0015(11)
C20 0.0370(14) 0.0383(14) 0.0256(13) -0.0013(10) 0.0004(11) -0.0059(11)
C21 0.0390(15) 0.0335(13) 0.0258(13) 0.0025(10) -0.0001(11) -0.0034(11)
C22 0.0362(14) 0.0284(12) 0.0283(13) -0.0029(10) -0.0005(11) -0.0036(10)
C23 0.0331(13) 0.0328(13) 0.0243(12) -0.0054(10) 0.0025(10) -0.0058(11)
O24 0.0362(10) 0.0473(11) 0.0262(9) -0.0072(8) 0.0041(8) -0.0079(8)
C25 0.0351(14) 0.0475(16) 0.0314(14) -0.0027(12) 0.0032(11) -0.0069(12)
C26 0.0366(16) 0.073(2) 0.0308(15) -0.0022(14) 0.0035(13) -0.0089(15)
C27 0.038(3) 0.065(5) 0.027(3) 0.004(4) -0.001(3) 0.009(4)
C27A 0.047(4) 0.070(5) 0.033(3) 0.019(4) 0.009(3) 0.004(4)
C28 0.044(3) 0.055(4) 0.040(3) 0.010(3) 0.006(3) -0.008(3)
C28A 0.039(3) 0.051(4) 0.046(4) 0.006(3) 0.005(3) -0.005(3)
C29 0.035(3) 0.057(4) 0.035(3) 0.000(3) 0.000(2) -0.002(3)
C29A 0.050(4) 0.064(4) 0.034(3) 0.006(3) 0.007(3) 0.004(3)
C30 0.0399(15) 0.0310(13) 0.0306(13) -0.0025(11) 0.0006(11) -0.0009(11)

loop_
_atom_type_symbol
_atom_type_description
_atom_type_scat_dispersion_real
_atom_type_scat_dispersion_imag
_atom_type_scat_source
C C 0.0181 0.0091 'International Tables Vol C Tables 4.2.6.8 and 6.1.1.4'
H H 0.0000 0.0000 'International Tables Vol C Tables 4.2.6.8 and 6.1.1.4'
O O 0.0492 0.0322 'International Tables Vol C Tables 4.2.6.8 and 6.1.1.4'
S S 0.3331 0.5567 'International Tables Vol C Tables 4.2.6.8 and 6.1.1.4'

loop_
_geom_angle_atom_site_label_1
_geom_angle_atom_site_label_2
_geom_angle_atom_site_label_3
_geom_angle
_geom_angle_site_symmetry_1
_geom_angle_site_symmetry_3
_geom_angle_publ_flag
C30 S1 C2 101.84(13) . . ?
C3 C2 S1 112.16(18) . . ?
C3 C2 H2A 109.2 . . ?
S1 C2 H2A 109.2 . . ?
C3 C2 H2B 109.2 . . ?
S1 C2 H2B 109.2 . . ?
H2A C2 H2B 107.9 . . ?
C4 C3 C8 119.0(2) . . ?
C4 C3 C2 118.8(2) . . ?
C8 C3 C2 122.1(2) . . ?
C3 C4 C5 122.4(2) . . ?
C3 C4 H4 118.8 . . ?
C5 C4 H4 118.8 . . ?
C6 C5 C4 116.9(2) . . ?
C6 C5 C11 124.3(2) . . ?
C4 C5 C11 118.8(2) . . ?
C5 C6 C7 122.5(2) . . ?
C5 C6 H6 118.8 . . ?
C7 C6 H6 118.8 . . ?
C8 C7 C6 118.8(2) . . ?
C8 C7 C15 122.0(2) . 2_655 ?
C6 C7 C15 119.2(2) . 2_655 ?
O9 C8 C3 118.9(2) . . ?
O9 C8 C7 120.6(2) . . ?
C3 C8 C7 120.4(2) . . ?
C8 O9 C10 116.1(2) . . ?
O9 C10 H10A 109.5 . . ?
O9 C10 H10B 109.5 . . ?
H10A C10 H10B 109.5 . . ?
O9 C10 H10C 109.5 . . ?
H10A C10 H10C 109.5 . . ?
H10B C10 H10C 109.5 . . ?
C13 C11 C14 109.1(3) . . ?
C13 C11 C5 109.6(2) . . ?
C14 C11 C5 111.9(2) . . ?
C13 C11 C12 109.9(3) . . ?
C14 C11 C12 107.4(3) . . ?
C5 C11 C12 108.8(2) . . ?
C11 C12 H12A 109.5 . . ?
C11 C12 H12B 109.5 . . ?
H12A C12 H12B 109.5 . . ?
C11 C12 H12C 109.5 . . ?
H12A C12 H12C 109.5 . . ?
H12B C12 H12C 109.5 . . ?
C11 C13 H13A 109.5 . . ?
C11 C13 H13B 109.5 . . ?
H13A C13 H13B 109.5 . . ?
C11 C13 H13C 109.5 . . ?
H13A C13 H13C 109.5 . . ?
H13B C13 H13C 109.5 . . ?
C11 C14 H14A 109.5 . . ?
C11 C14 H14B 109.5 . . ?
H14A C14 H14B 109.5 . . ?
C11 C14 H14C 109.5 . . ?
H14A C14 H14C 109.5 . . ?
H14B C14 H14C 109.5 . . ?
C7 C15 S16 108.99(19) 2_655 . ?
C7 C15 H15A 109.9 2_655 . ?
S16 C15 H15A 109.9 . . ?
C7 C15 H15B 109.9 2_655 . ?
S16 C15 H15B 109.9 . . ?
H15A C15 H15B 108.3 . . ?
C15 S16 C17 100.85(13) . . ?
C18 C17 S16 112.56(18) . . ?
C18 C17 H17A 109.1 . . ?
S16 C17 H17A 109.1 . . ?
C18 C17 H17B 109.1 . . ?
S16 C17 H17B 109.1 . . ?
H17A C17 H17B 107.8 . . ?
C19 C18 C23 119.2(2) . . ?
C19 C18 C17 119.8(2) . . ?
C23 C18 C17 121.0(2) . . ?
C18 C19 C20 122.3(3) . . ?
C18 C19 H19 118.9 . . ?
C20 C19 H19 118.9 . . ?
C21 C20 C19 116.7(3) . . ?
C21 C20 C26 120.7(2) . . ?
C19 C20 C26 122.6(3) . . ?
C22 C21 C20 123.0(2) . . ?
C22 C21 H21 118.5 . . ?
C20 C21 H21 118.5 . . ?
C21 C22 C23 118.5(3) . . ?
C21 C22 C30 119.1(2) . . ?
C23 C22 C30 122.4(2) . . ?
O24 C23 C18 118.2(2) . . ?
O24 C23 C22 121.4(2) . . ?
C18 C23 C22 120.2(2) . . ?
C23 O24 C25 117.7(2) . . ?
O24 C25 H25A 109.5 . . ?
O24 C25 H25B 109.5 . . ?
H25A C25 H25B 109.5 . . ?
O24 C25 H25C 109.5 . . ?
H25A C25 H25C 109.5 . . ?
H25B C25 H25C 109.5 . . ?
C27A C26 C28A 116.9(5) . . ?
C29 C26 C27 117.0(4) . . ?
C29 C26 C20 116.6(3) . . ?
C27A C26 C20 116.3(4) . . ?
C28A C26 C20 109.8(3) . . ?
C27 C26 C20 110.1(4) . . ?
C27A C26 C29A 102.9(5) . . ?
C28A C26 C29A 104.0(4) . . ?
C20 C26 C29A 105.1(3) . . ?
C29 C26 C28 104.5(4) . . ?
C27 C26 C28 101.8(5) . . ?
C20 C26 C28 104.7(3) . . ?
C26 C27 H27D 109.5 . . ?
C26 C27 H27E 109.5 . . ?
H27D C27 H27E 109.5 . . ?
C26 C27 H27F 109.5 . . ?
H27D C27 H27F 109.5 . . ?
H27E C27 H27F 109.5 . . ?
C26 C27A H27A 109.5 . . ?
C26 C27A H27B 109.5 . . ?
H27A C27A H27B 109.5 . . ?
C26 C27A H27C 109.5 . . ?
H27A C27A H27C 109.5 . . ?
H27B C27A H27C 109.5 . . ?
C26 C28 H28A 109.5 . . ?
C26 C28 H28B 109.5 . . ?
H28A C28 H28B 109.5 . . ?
C26 C28 H28C 109.5 . . ?
H28A C28 H28C 109.5 . . ?
H28B C28 H28C 109.5 . . ?
C26 C28A H28D 109.5 . . ?
C26 C28A H28E 109.5 . . ?
H28D C28A H28E 109.5 . . ?
C26 C28A H28F 109.5 . . ?
H28D C28A H28F 109.5 . . ?
H28E C28A H28F 109.5 . . ?
C26 C29 H29D 109.5 . . ?
C26 C29 H29E 109.5 . . ?
H29D C29 H29E 109.5 . . ?
C26 C29 H29F 109.5 . . ?
H29D C29 H29F 109.5 . . ?
H29E C29 H29F 109.5 . . ?
C26 C29A H29A 109.5 . . ?
C26 C29A H29B 109.5 . . ?
H29A C29A H29B 109.5 . . ?
C26 C29A H29C 109.5 . . ?
H29A C29A H29C 109.5 . . ?
H29B C29A H29C 109.5 . . ?
C22 C30 S1 108.01(18) . . ?
C22 C30 H30A 110.1 . . ?
S1 C30 H30A 110.1 . . ?
C22 C30 H30B 110.1 . . ?
S1 C30 H30B 110.1 . . ?
H30A C30 H30B 108.4 . . ?

loop_
_geom_bond_atom_site_label_1
_geom_bond_atom_site_label_2
_geom_bond_distance
_geom_bond_site_symmetry_2
_geom_bond_publ_flag
S1 C30 1.827(3) . ?
S1 C2 1.832(3) . ?
C2 C3 1.503(4) . ?
C2 H2A 0.9900 . ?
C2 H2B 0.9900 . ?
C3 C4 1.391(4) . ?
C3 C8 1.393(4) . ?
C4 C5 1.401(4) . ?
C4 H4 0.9500 . ?
C5 C6 1.389(4) . ?
C5 C11 1.533(4) . ?
C6 C7 1.398(4) . ?
C6 H6 0.9500 . ?
C7 C8 1.397(4) . ?
C7 C15 1.510(4) 2_655 ?
C8 O9 1.387(3) . ?
O9 C10 1.437(3) . ?
C10 H10A 0.9800 . ?
C10 H10B 0.9800 . ?
C10 H10C 0.9800 . ?
C11 C13 1.525(4) . ?
C11 C14 1.528(4) . ?
C11 C12 1.537(5) . ?
C12 H12A 0.9800 . ?
C12 H12B 0.9800 . ?
C12 H12C 0.9800 . ?
C13 H13A 0.9800 . ?
C13 H13B 0.9800 . ?
C13 H13C 0.9800 . ?
C14 H14A 0.9800 . ?
C14 H14B 0.9800 . ?
C14 H14C 0.9800 . ?
C15 S16 1.821(3) . ?
C15 H15A 0.9900 . ?
C15 H15B 0.9900 . ?
S16 C17 1.832(3) . ?
C17 C18 1.509(4) . ?
C17 H17A 0.9900 . ?
C17 H17B 0.9900 . ?
C18 C19 1.390(4) . ?
C18 C23 1.393(4) . ?
C19 C20 1.397(4) . ?
C19 H19 0.9500 . ?
C20 C21 1.391(4) . ?
C20 C26 1.535(4) . ?
C21 C22 1.388(4) . ?
C21 H21 0.9500 . ?
C22 C23 1.403(4) . ?
C22 C30 1.506(4) . ?
C23 O24 1.381(3) . ?
O24 C25 1.439(3) . ?
C25 H25A 0.9800 . ?
C25 H25B 0.9800 . ?
C25 H25C 0.9800 . ?
C26 C29 1.458(5) . ?
C26 C27A 1.489(6) . ?
C26 C28A 1.489(7) . ?
C26 C27 1.491(7) . ?
C26 C29A 1.603(5) . ?
C26 C28 1.603(5) . ?
C27 H27D 0.9800 . ?
C27 H27E 0.9800 . ?
C27 H27F 0.9800 . ?
C27A H27A 0.9800 . ?
C27A H27B 0.9800 . ?
C27A H27C 0.9800 . ?
C28 H28A 0.9800 . ?
C28 H28B 0.9800 . ?
C28 H28C 0.9800 . ?
C28A H28D 0.9800 . ?
C28A H28E 0.9800 . ?
C28A H28F 0.9800 . ?
C29 H29D 0.9800 . ?
C29 H29E 0.9800 . ?
C29 H29F 0.9800 . ?
C29A H29A 0.9800 . ?
C29A H29B 0.9800 . ?
C29A H29C 0.9800 . ?
C30 H30A 0.9900 . ?
C30 H30B 0.9900 . ?

loop_
_geom_torsion_atom_site_label_1
_geom_torsion_atom_site_label_2
_geom_torsion_atom_site_label_3
_geom_torsion_atom_site_label_4
_geom_torsion
_geom_torsion_site_symmetry_1
_geom_torsion_site_symmetry_2
_geom_torsion_site_symmetry_3
_geom_torsion_site_symmetry_4
_geom_torsion_publ_flag
C30 S1 C2 C3 59.6(2) . . . . ?
S1 C2 C3 C4 -94.9(3) . . . . ?
S1 C2 C3 C8 81.4(3) . . . . ?
C8 C3 C4 C5 -2.7(4) . . . . ?
C2 C3 C4 C5 173.7(2) . . . . ?
C3 C4 C5 C6 0.5(4) . . . . ?
C3 C4 C5 C11 -178.8(3) . . . . ?
C4 C5 C6 C7 1.3(4) . . . . ?
C11 C5 C6 C7 -179.4(3) . . . . ?
C5 C6 C7 C8 -1.0(4) . . . . ?
C5 C6 C7 C15 179.0(3) . . . 2_655 ?
C4 C3 C8 O9 -172.2(2) . . . . ?
C2 C3 C8 O9 11.5(4) . . . . ?
C4 C3 C8 C7 3.0(4) . . . . ?
C2 C3 C8 C7 -173.3(2) . . . . ?
C6 C7 C8 O9 173.9(2) . . . . ?
C15 C7 C8 O9 -6.1(4) 2_655 . . . ?
C6 C7 C8 C3 -1.2(4) . . . . ?
C15 C7 C8 C3 178.8(2) 2_655 . . . ?
C3 C8 O9 C10 -105.1(3) . . . . ?
C7 C8 O9 C10 79.7(3) . . . . ?
C6 C5 C11 C13 120.7(3) . . . . ?
C4 C5 C11 C13 -60.1(3) . . . . ?
C6 C5 C11 C14 -0.5(4) . . . . ?
C4 C5 C11 C14 178.8(3) . . . . ?
C6 C5 C11 C12 -119.1(3) . . . . ?
C4 C5 C11 C12 60.2(3) . . . . ?
C7 C15 S16 C17 167.37(19) 2_655 . . . ?
C15 S16 C17 C18 -64.3(2) . . . . ?
S16 C17 C18 C19 105.8(3) . . . . ?
S16 C17 C18 C23 -73.8(3) . . . . ?
C23 C18 C19 C20 1.8(4) . . . . ?
C17 C18 C19 C20 -177.8(2) . . . . ?
C18 C19 C20 C21 1.6(4) . . . . ?
C18 C19 C20 C26 -176.2(3) . . . . ?
C19 C20 C21 C22 -3.3(4) . . . . ?
C26 C20 C21 C22 174.6(3) . . . . ?
C20 C21 C22 C23 1.4(4) . . . . ?
C20 C21 C22 C30 -177.5(2) . . . . ?
C19 C18 C23 O24 170.4(2) . . . . ?
C17 C18 C23 O24 -10.0(4) . . . . ?
C19 C18 C23 C22 -3.7(4) . . . . ?
C17 C18 C23 C22 175.9(2) . . . . ?
C21 C22 C23 O24 -171.7(2) . . . . ?
C30 C22 C23 O24 7.1(4) . . . . ?
C21 C22 C23 C18 2.2(4) . . . . ?
C30 C22 C23 C18 -179.0(2) . . . . ?
C18 C23 O24 C25 112.4(3) . . . . ?
C22 C23 O24 C25 -73.6(3) . . . . ?
C21 C20 C26 C29 -167.8(4) . . . . ?
C19 C20 C26 C29 9.9(5) . . . . ?
C21 C20 C26 C27A 22.6(6) . . . . ?
C19 C20 C26 C27A -159.6(5) . . . . ?
C21 C20 C26 C28A -112.9(4) . . . . ?
C19 C20 C26 C28A 64.8(4) . . . . ?
C21 C20 C26 C27 55.8(5) . . . . ?
C19 C20 C26 C27 -126.5(4) . . . . ?
C21 C20 C26 C29A 135.7(4) . . . . ?
C19 C20 C26 C29A -46.6(4) . . . . ?
C21 C20 C26 C28 -53.0(4) . . . . ?
C19 C20 C26 C28 124.7(4) . . . . ?
C21 C22 C30 S1 -74.8(3) . . . . ?
C23 C22 C30 S1 106.4(2) . . . . ?
C2 S1 C30 C22 -168.57(19) . . . . ?
